data_1525599
loop_
_publ_author_name
'Babizhet'sky, V.S.'
'Weitzer, F.'
'Hiebl, K.'

_publ_section_title
;
 Structural chemistry, magnetic and electrical properties of ternary rare
 earth - nickel - phosphides, R2 Ni7 P4 (R = Ce, Pr, Nd)
;
_journal_name_full 'Journal of Alloys Compd.'
_journal_page_first 498
_journal_page_last 503
_journal_volume 323
_journal_year 2001
_chemical_formula_sum 'Ni7 P4 Pr2'
_chemical_name_systematic 'Pr2 Ni7 P4'
_space_group_IT_number 31
_symmetry_space_group_name_Hall 'P 2ac -2'
_symmetry_space_group_name_H-M 'P m n 21'
_cell_angle_alpha 90
_cell_angle_beta 90
_cell_angle_gamma 90
_cell_formula_units_Z 2
_cell_length_a 3.77269
_cell_length_b 9.2389
_cell_length_c 10.4335
_cell_volume 363.665
_citation_journal_id_ASTM JALCEU
_cod_data_source_file Babizhetsky_JALCEU_2001_1309.cif
_cod_data_source_block Ni7P4Pr2
_cod_original_cell_volume 363.6649
_cod_database_code 1525599

loop_
_symmetry_equiv_pos_as_xyz
x,y,z
-x+1/2,-y,z+1/2
-x,y,z
x+1/2,-y,z+1/2

loop_
_atom_site_label
_atom_site_type_symbol
_atom_site_fract_x
_atom_site_fract_y
_atom_site_fract_z
_atom_site_occupancy
_atom_site_U_iso_or_equiv
P1 P 0 0.5378 0.7186 1 0.0
Ni4 Ni 0 0.9008 0.0839 1 0.0
P4 P 0 0.1867 0.4645 1 0.0
Ni1 Ni 0 0.5846 0.3051 1 0.0
Pr1 Pr 0 0.5641 0 1 0.0
Ni2 Ni 0 0.3256 0.2654 1 0.0
Ni6 Ni 0 0.2802 0.6766 1 0.0
P2 P 0 0.8288 0.2894 1 0.0
Pr2 Pr 0 0.9384 0.7823 1 0.0
Ni3 Ni 0 0.2541 0.9086 1 0.0
Ni5 Ni 0 0.9363 0.4742 1 0.0
Ni7 Ni 0 0.6946 0.5649 1 0.0
P3 P 0 0.1586 0.0977 1 0.0
